data_4346539
loop_
_publ_author_name
'Berm\'udez-Garc\'ia, Juan M'
'S\'anchez-And\'ujar, Manuel'
'Y\'a\~nez-Vilar, Susana'
'Castro-Garc\'ia, Socorro'
'Artiaga, Ram\'on'
'L\'opez-Beceiro, Jorge'
'Botana, Luis'
'Alegr\'ia, \'Angel'
'Se\~nar\'is-Rodr\'iguez, Mar\'ia A'

_publ_section_title
;
 Role of Temperature and Pressure on the Multisensitive Multiferroic
 Dicyanamide Framework [TPrA][Mn(dca)3] with Perovskite-like Structure.
;
_journal_issue 24
_journal_name_full 'Inorganic chemistry'
_journal_page_first 11680
_journal_page_last 11687
_journal_paper_doi 10.1021/acs.inorgchem.5b01652
_journal_volume 54
_journal_year 2015
_chemical_formula_sum 'C18 H28 Mn N10'
_chemical_formula_weight 439.44
_space_group_IT_number 114
_space_group_name_Hall 'P -4 2n'
_space_group_name_H-M_alt 'P -4 21 c'
_symmetry_cell_setting tetragonal
_symmetry_space_group_name_H-M 'P -4 21 c'
_atom_sites_solution_hydrogens geom
_atom_sites_solution_primary direct
_atom_sites_solution_secondary difmap
_audit_creation_method SHELXL-97
_cell_angle_alpha 90.00
_cell_angle_beta 90.00
_cell_angle_gamma 90.00
_cell_formula_units_Z 8
_cell_length_a 16.2752(5)
_cell_length_b 16.2752(5)
_cell_length_c 17.4231(4)
_cell_measurement_reflns_used 9869
_cell_measurement_temperature 300(2)
_cell_measurement_theta_max 22.88
_cell_measurement_theta_min 2.50
_cell_volume 4615.1(2)
_computing_cell_refinement 'Bruker SAINT'
_computing_data_collection 'Bruker APEX2'
_computing_data_reduction 'Bruker SAINT'
_computing_molecular_graphics 'Bruker SHELXTL'
_computing_publication_material 'Bruker SHELXTL'
_computing_structure_refinement 'SHELXL-2013 (Sheldrick 2013)'
_computing_structure_solution 'SHELXS-97 (Sheldrick 2008)'
_diffrn_ambient_temperature 300(2)
_diffrn_measured_fraction_theta_full 1.000
_diffrn_measured_fraction_theta_max 1.000
_diffrn_measurement_device_type 'Bruker APEX-II CCD'
_diffrn_measurement_method '\f and \w scans'
_diffrn_radiation_monochromator graphite
_diffrn_radiation_source 'fine-focus sealed tube'
_diffrn_radiation_type MoK\a
_diffrn_radiation_wavelength 0.71073
_diffrn_reflns_av_R_equivalents 0.0526
_diffrn_reflns_av_sigmaI/netI 0.0200
_diffrn_reflns_limit_h_max 20
_diffrn_reflns_limit_h_min -20
_diffrn_reflns_limit_k_max 20
_diffrn_reflns_limit_k_min -20
_diffrn_reflns_limit_l_max 21
_diffrn_reflns_limit_l_min -21
_diffrn_reflns_number 127100
_diffrn_reflns_theta_full 26.37
_diffrn_reflns_theta_max 26.37
_diffrn_reflns_theta_min 1.71
_exptl_absorpt_coefficient_mu 0.596
_exptl_absorpt_correction_T_max 0.850
_exptl_absorpt_correction_T_min 0.708
_exptl_absorpt_correction_type multi-scan
_exptl_absorpt_process_details 'SADABS Version 2008/1 (Sheldrick, Bruker AXS Inc.)'
_exptl_crystal_colour colourless
_exptl_crystal_density_diffrn 1.265
_exptl_crystal_density_method 'not measured'
_exptl_crystal_description prism
_exptl_crystal_F_000 1848
_exptl_crystal_size_max 0.59
_exptl_crystal_size_mid 0.58
_exptl_crystal_size_min 0.27
_refine_diff_density_max 0.247
_refine_diff_density_min -0.239
_refine_diff_density_rms 0.043
_refine_ls_abs_structure_details 'Flack H D (1983), Acta Cryst. A39, 876-881'
_refine_ls_abs_structure_Flack 0.10(3)
_refine_ls_extinction_coef 0.0086(8)
_refine_ls_extinction_expression Fc^*^=kFc[1+0.001xFc^2^\l^3^/sin(2\q)]^-1/4^
_refine_ls_extinction_method SHELXL
_refine_ls_goodness_of_fit_ref 1.024
_refine_ls_hydrogen_treatment mixed
_refine_ls_matrix_type full
_refine_ls_number_parameters 310
_refine_ls_number_reflns 4725
_refine_ls_number_restraints 0
_refine_ls_restrained_S_all 1.024
_refine_ls_R_factor_all 0.0533
_refine_ls_R_factor_gt 0.0401
_refine_ls_shift/su_max 0.000
_refine_ls_shift/su_mean 0.000
_refine_ls_structure_factor_coef Fsqd
_refine_ls_weighting_details 'calc w=1/[\s^2^(Fo^2^)+(0.1037P)^2^+1.6159P] where P=(Fo^2^+2Fc^2^)/3'
_refine_ls_weighting_scheme calc
_refine_ls_wR_factor_gt 0.0958
_refine_ls_wR_factor_ref 0.1052
_reflns_number_gt 3927
_reflns_number_total 4725
_reflns_threshold_expression >2\s(I)
_cod_data_source_file ic5b01652_si_002.cif
_cod_data_source_block ja15jmp300n
_cod_depositor_comments
;
The following automatic conversions were performed:

data item '_symmetry_cell_setting' value 'Tetragonal' was changed to
'tetragonal' in accordance with the
/home/saulius/struct/COD-crude-data/automatic-downloads/DataCite-retrospective/ACS/depositions/lib/dictionaries/cif_core.dic
dictionary named 'cif_core.dic' version 2.4.2 last updated on
2011-04-26.

Automatic conversion script
Id: cif_fix_values 6909 2019-04-08 15:41:33Z antanas 
;
_cod_original_sg_symbol_H-M P-42(1)c
_cod_database_code 4346539

loop_
_symmetry_equiv_pos_as_xyz
'x, y, z'
'-x, -y, z'
'y, -x, -z'
'-y, x, -z'
'-x+1/2, y+1/2, -z+1/2'
'x+1/2, -y+1/2, -z+1/2'
'-y+1/2, -x+1/2, z+1/2'
'y+1/2, x+1/2, z+1/2'

loop_
_atom_site_label
_atom_site_type_symbol
_atom_site_fract_x
_atom_site_fract_y
_atom_site_fract_z
_atom_site_U_iso_or_equiv
_atom_site_adp_type
_atom_site_occupancy
_atom_site_symmetry_multiplicity
_atom_site_calc_flag
_atom_site_refinement_flags
_atom_site_disorder_assembly
_atom_site_disorder_group
N11 N 0.5000 0.5000 0.5000 0.0418(12) Uani 1 4 d S . .
N10 N 0.5000 0.5000 0.0000 0.0612(17) Uani 1 4 d S . .
C12 C 0.5006(6) 0.6963(5) 0.6266(5) 0.074(2) Uiso 0.50 1 d P A 2
H12A H 0.4630 0.7215 0.6620 0.110 Uiso 0.50 1 calc PR A 2
H12B H 0.5065 0.7307 0.5821 0.110 Uiso 0.50 1 calc PR A 2
H12C H 0.5531 0.6895 0.6508 0.110 Uiso 0.50 1 calc PR A 2
C7 C 0.5230(3) 0.4295(3) -0.0529(2) 0.0804(12) Uani 1 1 d . . .
H7A H 0.4748 0.4146 -0.0825 0.121 Uiso 1 1 calc R . .
H7B H 0.5642 0.4491 -0.0888 0.121 Uiso 1 1 calc R . .
C9 C 0.5701(4) 0.2888(3) -0.0765(4) 0.137(2) Uani 1 1 d . . .
H9A H 0.5900 0.2392 -0.0533 0.206 Uiso 1 1 calc R . .
H9B H 0.6099 0.3089 -0.1125 0.206 Uiso 1 1 calc R . .
H9C H 0.5194 0.2777 -0.1027 0.206 Uiso 1 1 calc R . .
C8 C 0.5556(4) 0.3529(3) -0.0150(3) 0.1106(17) Uani 1 1 d . . .
H8A H 0.5163 0.3326 0.0224 0.166 Uiso 1 1 calc R . .
H8B H 0.6067 0.3649 0.0115 0.166 Uiso 1 1 calc R . .
C11 C 0.4657(6) 0.6081(7) 0.6011(6) 0.100(3) Uani 0.50 1 d P A 2
H11A H 0.4580 0.5732 0.6457 0.150 Uiso 0.50 1 calc PR A 2
H11B H 0.4132 0.6142 0.5752 0.150 Uiso 0.50 1 calc PR A 2
C10 C 0.4718(6) 0.5724(4) 0.5479(4) 0.0522(16) Uani 0.50 1 d P B 1
H10A H 0.4583 0.6172 0.5134 0.078 Uiso 0.50 1 calc PR B 1
H10B H 0.4216 0.5569 0.5742 0.078 Uiso 0.50 1 calc PR B 1
N12 N 0.5000 0.0000 0.00574(19) 0.0566(10) Uani 1 2 d S . .
C18 C 0.2874(8) -0.0075(8) -0.0992(6) 0.097(4) Uiso 0.50 1 d P C 5
H18A H 0.2352 -0.0223 -0.0777 0.145 Uiso 0.50 1 calc PR C 5
H18B H 0.3005 -0.0442 -0.1405 0.145 Uiso 0.50 1 calc PR C 5
H18C H 0.2850 0.0478 -0.1183 0.145 Uiso 0.50 1 calc PR C 5
C17 C 0.3501(6) -0.0131(8) -0.0406(6) 0.098(3) Uani 0.50 1 d P C 5
H17A H 0.3494 -0.0689 -0.0211 0.147 Uiso 0.50 1 calc PR C 5
H17B H 0.3337 0.0225 0.0013 0.147 Uiso 0.50 1 calc PR C 5
C13 C 0.4742(7) 0.0618(6) 0.0684(6) 0.083(2) Uiso 0.50 1 d P D 3
H13A H 0.4262 0.0395 0.0940 0.125 Uiso 0.50 1 calc PR D 3
H13B H 0.5180 0.0639 0.1061 0.125 Uiso 0.50 1 calc PR D 3
C14 C 0.4548(9) 0.1478(8) 0.0460(8) 0.135(4) Uiso 0.50 1 d P D 3
H14A H 0.5019 0.1699 0.0189 0.202 Uiso 0.50 1 calc PR D 3
H14B H 0.4094 0.1463 0.0100 0.202 Uiso 0.50 1 calc PR D 3
C14A C 0.4395(7) 0.0966(7) 0.1019(6) 0.107(3) Uiso 0.50 1 d P D 4
H14C H 0.3851 0.0966 0.0792 0.160 Uiso 0.50 1 calc PR D 4
H14D H 0.4422 0.0520 0.1387 0.160 Uiso 0.50 1 calc PR D 4
C15 C 0.4535(6) 0.1754(6) 0.1418(5) 0.099(3) Uiso 0.50 1 d P D 4
H15A H 0.4133 0.1819 0.1817 0.148 Uiso 0.50 1 calc PR D 4
H15B H 0.4485 0.2198 0.1058 0.148 Uiso 0.50 1 calc PR D 4
H15C H 0.5075 0.1757 0.1638 0.148 Uiso 0.50 1 calc PR D 4
C11A C 0.5313(6) 0.6038(6) 0.6065(5) 0.087(3) Uani 0.50 1 d P B 1
H11C H 0.5444 0.5590 0.6410 0.131 Uiso 0.50 1 calc PR B 1
H11D H 0.5816 0.6187 0.5801 0.131 Uiso 0.50 1 calc PR B 1
N8B N 0.0117(6) 0.3598(6) 0.6943(6) 0.043(3) Uiso 0.25 1 d P E 1
N8A N 0.0051(3) 0.3778(4) 0.7218(4) 0.0505(13) Uiso 0.50 1 d P E 1
C10A C 0.5258(7) 0.5722(5) 0.5495(5) 0.068(2) Uani 0.50 1 d P A 2
H10C H 0.5724 0.5549 0.5802 0.101 Uiso 0.50 1 calc PR A 2
H10D H 0.5451 0.6154 0.5156 0.101 Uiso 0.50 1 calc PR A 2
C17A C 0.3800(7) 0.0278(6) -0.0803(6) 0.091(3) Uani 0.50 1 d P D 6
H17C H 0.3697 0.0790 -0.0536 0.136 Uiso 0.50 1 calc PR D 6
H17D H 0.4202 0.0394 -0.1199 0.136 Uiso 0.50 1 calc PR D 6
C16B C 0.4191(5) -0.0291(5) -0.0246(5) 0.0653(19) Uani 0.50 1 d P D 6
H16A H 0.4270 -0.0820 -0.0493 0.098 Uiso 0.50 1 calc PR D 6
H16B H 0.3819 -0.0373 0.0182 0.098 Uiso 0.50 1 calc PR D 6
C16A C 0.4381(5) 0.0075(6) -0.0601(5) 0.068(2) Uani 0.50 1 d P . 5
H16C H 0.4399 0.0634 -0.0794 0.102 Uiso 0.50 1 calc PR . 5
H16D H 0.4557 -0.0284 -0.1014 0.102 Uiso 0.50 1 calc PR . 5
N9C N -0.1986(6) 0.1879(6) 0.9796(4) 0.0497(18) Uiso 0.35 1 d P . .
N9B N -0.1760(5) 0.2269(7) 0.9784(4) 0.0507(18) Uiso 0.35 1 d P . .
C12B C 0.5061(5) 0.6723(4) 0.6517(4) 0.0566(17) Uiso 0.50 1 d P B 1
H12D H 0.5492 0.6866 0.6869 0.085 Uiso 0.50 1 calc PR B 1
H12E H 0.4575 0.6582 0.6799 0.085 Uiso 0.50 1 calc PR B 1
H12F H 0.4948 0.7182 0.6188 0.085 Uiso 0.50 1 calc PR B 1
C13A C 0.5040(6) 0.0827(6) 0.0387(6) 0.080(2) Uiso 0.50 1 d P D 4
H13C H 0.4958 0.1228 -0.0018 0.120 Uiso 0.50 1 calc PR D 4
H13D H 0.5584 0.0915 0.0600 0.120 Uiso 0.50 1 calc PR D 4
C15B C 0.4340(6) 0.2036(6) 0.1060(5) 0.092(3) Uiso 0.50 1 d P D 3
H15D H 0.4192 0.2558 0.0843 0.137 Uiso 0.50 1 calc PR D 3
H15E H 0.4803 0.2105 0.1395 0.137 Uiso 0.50 1 calc PR D 3
H15F H 0.3884 0.1821 0.1347 0.137 Uiso 0.50 1 calc PR D 3
C18B C 0.3046(7) 0.0045(7) -0.1182(6) 0.079(3) Uiso 0.50 1 d P D 6
H18D H 0.2878 0.0476 -0.1523 0.118 Uiso 0.50 1 calc PR D 6
H18E H 0.2625 -0.0045 -0.0805 0.118 Uiso 0.50 1 calc PR D 6
H18F H 0.3133 -0.0451 -0.1469 0.118 Uiso 0.50 1 calc PR D 6
N9 N -0.1879(12) 0.2748(13) 0.9771(11) 0.062(5) Uiso 0.15 1 d P . .
C1A C -0.2094(6) 0.2140(6) 0.9092(5) 0.046(2) Uiso 0.50 1 d P . .
C6A C -0.2730(6) 0.2737(5) 0.5369(4) 0.0421(16) Uiso 0.50 1 d P E .
C1B C -0.2072(9) 0.2460(10) 0.9064(8) 0.051(4) Uiso 0.25 1 d P . .
N9A N -0.2413(11) 0.1648(9) 0.9786(8) 0.043(3) Uiso 0.15 1 d P . .
C6B C -0.2418(10) 0.2688(10) 0.5366(8) 0.050(4) Uiso 0.25 1 d P E .
N7A N -0.12092(18) -0.02910(17) 0.7344(3) 0.0962(13) Uani 1 1 d . . .
N8C N -0.0025(6) 0.3824(6) 0.7571(6) 0.045(3) Uiso 0.25 1 d P . .
Mn1 Mn -0.23914(2) 0.22660(2) 0.71896(2) 0.04009(13) Uani 1 1 d . . .
N1 N -0.22554(19) 0.2193(2) 0.84520(14) 0.0678(8) Uani 1 1 d . . .
N2 N -0.12024(17) 0.29493(17) 0.71222(18) 0.0658(7) Uani 1 1 d . . .
N3 N -0.17474(16) 0.10668(16) 0.70949(16) 0.0608(7) Uani 1 1 d . . .
N5 N 0.13945(16) 0.33669(17) 0.7706(2) 0.0663(8) Uani 1 1 d . . .
N4 N -0.30559(16) 0.34539(16) 0.73351(16) 0.0577(7) Uani 1 1 d . . .
C3 C -0.15361(17) 0.04160(18) 0.72282(19) 0.0509(7) Uani 1 1 d . E .
C4 C -0.33618(19) 0.4065(2) 0.74847(18) 0.0539(7) Uani 1 1 d . . .
C2 C -0.05977(19) 0.32866(19) 0.7194(2) 0.0628(8) Uani 1 1 d . E .
C5 C 0.0749(2) 0.35042(18) 0.7492(2) 0.0589(8) Uani 1 1 d . E .
N6 N -0.2546(2) 0.2381(2) 0.59379(13) 0.0817(10) Uani 1 1 d . . .
C1 C -0.2366(10) 0.1983(9) 0.9058(8) 0.050(4) Uiso 0.25 1 d P . .
C6 C -0.2825(9) 0.2420(9) 0.5409(7) 0.046(3) Uiso 0.25 1 d P E .

loop_
_atom_site_aniso_label
_atom_site_aniso_U_11
_atom_site_aniso_U_22
_atom_site_aniso_U_33
_atom_site_aniso_U_23
_atom_site_aniso_U_13
_atom_site_aniso_U_12
N11 0.0420(19) 0.0420(19) 0.041(3) 0.000 0.000 0.000
N10 0.072(3) 0.072(3) 0.040(3) 0.000 0.000 0.000
C7 0.093(3) 0.083(3) 0.066(2) -0.008(2) -0.002(2) 0.010(2)
C9 0.142(5) 0.089(4) 0.181(6) -0.030(4) 0.035(4) 0.011(3)
C8 0.117(4) 0.094(4) 0.121(4) 0.008(3) 0.004(3) 0.020(3)
C11 0.062(6) 0.142(9) 0.095(6) -0.062(6) 0.012(5) -0.004(6)
C10 0.042(4) 0.057(4) 0.058(4) -0.017(3) -0.003(3) -0.002(3)
N12 0.067(3) 0.055(3) 0.048(2) 0.000 0.000 -0.0039(19)
C17 0.069(6) 0.127(9) 0.097(7) 0.030(7) -0.017(5) 0.006(6)
C11A 0.071(6) 0.092(6) 0.098(6) -0.038(5) -0.007(5) 0.000(5)
C10A 0.062(6) 0.054(5) 0.087(6) -0.029(4) -0.008(5) -0.005(4)
C17A 0.082(7) 0.080(6) 0.109(7) 0.014(5) -0.021(6) 0.010(5)
C16B 0.065(5) 0.062(5) 0.069(5) 0.005(4) -0.012(4) -0.001(4)
C16A 0.072(6) 0.071(5) 0.062(5) 0.013(4) -0.009(4) 0.007(5)
N7A 0.0532(17) 0.0421(16) 0.193(4) 0.026(2) 0.005(2) 0.0022(13)
Mn1 0.0445(2) 0.0426(2) 0.03317(18) 0.00405(17) -0.00067(18) 0.00317(17)
N1 0.0783(19) 0.089(2) 0.0360(11) 0.0043(13) 0.0009(12) 0.0083(19)
N2 0.0498(16) 0.0633(16) 0.0842(19) 0.0182(17) -0.0058(15) -0.0030(13)
N3 0.0606(16) 0.0469(15) 0.0747(18) 0.0041(14) 0.0039(14) 0.0051(12)
N5 0.0449(16) 0.0594(16) 0.094(2) 0.0148(15) -0.0032(15) -0.0036(12)
N4 0.0558(15) 0.0425(14) 0.0749(18) -0.0071(13) -0.0058(14) 0.0044(12)
C3 0.0441(15) 0.0475(17) 0.0611(16) 0.0001(15) 0.0049(15) -0.0011(12)
C4 0.0440(17) 0.0458(18) 0.0720(19) -0.0018(14) -0.0046(14) -0.0051(15)
C2 0.0474(18) 0.0509(18) 0.090(2) 0.0193(19) -0.0074(19) 0.0022(14)
C5 0.051(2) 0.0400(17) 0.085(2) 0.0076(15) 0.0022(16) -0.0025(14)
N6 0.112(2) 0.098(2) 0.0349(11) 0.0085(14) -0.0060(15) 0.017(2)

loop_
_atom_type_symbol
_atom_type_description
_atom_type_scat_dispersion_real
_atom_type_scat_dispersion_imag
_atom_type_scat_source
C C 0.0033 0.0016 'International Tables Vol C Tables 4.2.6.8 and 6.1.1.4'
H H 0.0000 0.0000 'International Tables Vol C Tables 4.2.6.8 and 6.1.1.4'
N N 0.0061 0.0033 'International Tables Vol C Tables 4.2.6.8 and 6.1.1.4'
Mn Mn 0.3368 0.7283 'International Tables Vol C Tables 4.2.6.8 and 6.1.1.4'

loop_
_geom_angle_atom_site_label_1
_geom_angle_atom_site_label_2
_geom_angle_atom_site_label_3
_geom_angle
_geom_angle_site_symmetry_1
_geom_angle_site_symmetry_3
C10 N11 C10 107.6(3) . 4_656
C10 N11 C10 107.6(3) . 3_566
C10 N11 C10 113.2(6) 4_656 3_566
C10 N11 C10 113.2(6) . 2_665
C10 N11 C10 107.6(3) 4_656 2_665
C10 N11 C10 107.6(3) 3_566 2_665
C10 N11 C10A 82.1(3) . 4_656
C10 N11 C10A 101.9(4) 3_566 4_656
C10 N11 C10A 139.8(3) 2_665 4_656
C10 N11 C10A 139.8(3) 4_656 .
C10 N11 C10A 82.1(4) 3_566 .
C10 N11 C10A 101.9(4) 2_665 .
C10A N11 C10A 108.9(4) 4_656 .
C10 N11 C10A 139.7(3) . 3_566
C10 N11 C10A 101.9(4) 4_656 3_566
C10 N11 C10A 82.1(3) 2_665 3_566
C10A N11 C10A 110.7(7) 4_656 3_566
C10A N11 C10A 108.9(4) . 3_566
C10 N11 C10A 101.9(4) . 2_665
C10 N11 C10A 82.1(4) 4_656 2_665
C10 N11 C10A 139.7(3) 3_566 2_665
C10A N11 C10A 108.9(4) 4_656 2_665
C10A N11 C10A 110.7(7) . 2_665
C10A N11 C10A 108.9(4) 3_566 2_665
C7 N10 C7 105.3(3) 2_665 .
C7 N10 C7 111.59(17) 2_665 3_565
C7 N10 C7 111.60(17) . 3_565
C7 N10 C7 111.59(17) 2_665 4_655
C7 N10 C7 111.59(17) . 4_655
C7 N10 C7 105.3(3) 3_565 4_655
C8 C7 N10 116.5(3) . .
C7 C8 C9 108.3(4) . .
C10A C11 C12 107.0(8) . .
C11A C10 N11 116.4(7) . .
C13A N12 C13A 133.9(8) . 2_655
C13A N12 C16B 118.0(5) . .
C13A N12 C16B 78.9(5) 2_655 .
C13A N12 C16B 78.9(5) . 2_655
C13A N12 C16B 118.0(5) 2_655 2_655
C16B N12 C16B 138.6(8) . 2_655
C13A N12 C16A 104.5(5) . .
C13A N12 C16A 109.7(5) 2_655 .
C16B N12 C16A 106.8(6) 2_655 .
C13A N12 C16A 109.7(5) . 2_655
C13A N12 C16A 104.5(5) 2_655 2_655
C16B N12 C16A 106.8(6) . 2_655
C16A N12 C16A 83.0(7) . 2_655
C13A N12 C13 108.0(6) 2_655 .
C16B N12 C13 102.6(5) . .
C16B N12 C13 106.4(5) 2_655 .
C16A N12 C13 107.4(5) . .
C16A N12 C13 139.5(5) 2_655 .
C13A N12 C13 108.0(6) . 2_655
C16B N12 C13 106.4(5) . 2_655
C16B N12 C13 102.6(5) 2_655 2_655
C16A N12 C13 139.5(5) . 2_655
C16A N12 C13 107.4(5) 2_655 2_655
C13 N12 C13 89.9(7) . 2_655
C18 C17 C16A 119.8(10) . .
C14 C13 N12 119.1(9) . .
C15B C14 C13 117.2(11) . .
C15 C14A C13A 111.1(9) . .
C12B C11A C10 117.2(8) . .
N8A N8B C2 76.0(14) . .
N8C N8B C2 69.2(7) . .
N8A N8B C5 67.8(13) . .
N8C N8B C5 63.1(7) . .
C2 N8B C5 111.6(7) . .
N8B N8A N8C 156(2) . .
N8B N8A C5 88.3(14) . .
N8C N8A C5 81.8(12) . .
N8B N8A C2 79.3(14) . .
N8C N8A C2 86.9(12) . .
C5 N8A C2 119.9(5) . .
C11 C10A N11 118.5(9) . .
C18B C17A C16B 119.9(10) . .
C17A C16B N12 114.2(8) . .
C17 C16A N12 116.0(8) . .
C17 C16A C16A 156.3(10) . 2_655
N12 C16A C16A 48.5(3) . 2_655
N9B N9C N9A 148(2) . .
N9B N9C C6A 76.5(10) . 8_455
N9A N9C C6A 86.7(14) . 8_455
N9B N9C C1A 76.2(10) . .
N9A N9C C1A 90.9(14) . .
C6A N9C C1A 121.9(8) 8_455 .
N9A N9C N9 125.4(18) . .
C6A N9C N9 64.5(10) 8_455 .
C1A N9C N9 70.5(10) . .
N9B N9C C1 95.1(12) . .
N9A N9C C1 70.0(14) . .
C6A N9C C1 119.5(9) 8_455 .
N9 N9C C1 84.7(11) . .
N9B N9C C6 93.8(11) . 8_455
C1A N9C C6 118.1(9) . 8_455
N9 N9C C6 77.6(10) . 8_455
C1 N9C C6 108.5(10) . 8_455
N9B N9C C1B 60.6(10) . .
N9A N9C C1B 100.8(15) . .
C6A N9C C1B 107.5(9) 8_455 .
N9 N9C C1B 52.9(10) . .
C6 N9C C1B 108.6(9) 8_455 .
N9B N9C C6B 64.4(10) . 8_455
N9A N9C C6B 93.5(15) . 8_455
C1A N9C C6B 107.7(9) . 8_455
C1 N9C C6B 109.1(10) . 8_455
C1B N9C C6B 92.5(9) . 8_455
N9C N9B N9 136(2) . .
N9C N9B C6A 70.4(10) . 8_455
N9 N9B C6A 82.6(17) . 8_455
N9C N9B C1A 71.7(10) . .
N9 N9B C1A 91.6(17) . .
C6A N9B C1A 116.6(8) 8_455 .
N9C N9B C1B 92.1(12) . .
N9 N9B C1B 70.6(17) . .
C6A N9B C1B 118.3(10) 8_455 .
N9C N9B C6B 88.5(12) . 8_455
N9 N9B C6B 61.9(16) . 8_455
C1A N9B C6B 115.7(9) . 8_455
C1B N9B C6B 109.1(10) . 8_455
N9 N9B N9A 119.6(18) . .
C6A N9B N9A 62.9(8) 8_455 .
C1A N9B N9A 66.4(8) . .
C1B N9B N9A 83.8(10) . .
C6B N9B N9A 77.9(9) 8_455 .
N9C N9B C1 59.0(10) . .
N9 N9B C1 96.1(17) . .
C6A N9B C1 102.7(8) 8_455 .
C6B N9B C1 105.2(9) 8_455 .
N9C N9B C6 61.2(10) . 8_455
N9 N9B C6 85.3(17) . 8_455
C1 N9B C6 89.8(8) . 8_455
N12 C13A C14A 112.7(9) . .
N9B N9 C6B 84.6(18) . 8_455
N9B N9 C1B 75.4(18) . .
C6B N9 C1B 122.3(17) 8_455 .
C6B N9 N9C 72.5(12) 8_455 .
C1B N9 N9C 70.0(12) . .
N9B N9 C6A 63.9(15) . 8_455
C1B N9 C6A 111.7(16) . 8_455
C6B N9 C1A 110.6(15) 8_455 .
C6A N9 C1A 96.1(12) 8_455 .
C1B N9 C6 103.3(14) . 8_455
C1A N9 C6 89.9(11) . 8_455
C6B N9 C1 99.2(14) 8_455 .
C6A N9 C1 86.5(11) 8_455 .
C6 N9 C1 78.9(10) 8_455 .
C1 C1A C1B 123(4) . .
C1 C1A N1 74(2) . .
C1B C1A N1 81(2) . .
C1 C1A N9C 94(2) . .
C1B C1A N9C 113(2) . .
N1 C1A N9C 164.6(10) . .
C1 C1A N9B 122(2) . .
C1B C1A N9B 84(2) . .
N1 C1A N9B 162.7(10) . .
C1B C1A N9A 128(2) . .
N1 C1A N9A 136.4(10) . .
C1 C1A N9 126(2) . .
N1 C1A N9 136.8(11) . .
N9A C1A N9 79.2(10) . .
C6B C6A C6 98(3) . .
C6B C6A N6 71(2) . .
C6 C6A N6 60.1(17) . .
C6B C6A N9C 123(2) . 8_454
C6 C6A N9C 107(2) . 8_454
N6 C6A N9C 163.6(11) . 8_454
C6B C6A N9B 95(2) . 8_454
C6 C6A N9B 134(2) . 8_454
N6 C6A N9B 163.2(11) . 8_454
C6 C6A N9 131(2) . 8_454
C6B C6A N9A 131(2) . 8_454
C6 C6A N9A 74(2) . 8_454
N6 C6A N9A 132.6(11) . 8_454
N9B C6A N9A 63.9(8) 8_454 8_454
N9 C6A N9A 86.8(11) 8_454 8_454
C1A C1B N1 73(2) . .
C1 C1B N1 63.1(12) . .
C1A C1B N9 106(3) . .
C1 C1B N9 115.2(16) . .
N1 C1B N9 178.3(18) . .
C1A C1B N9B 74(2) . .
C1 C1B N9B 90.6(15) . .
N1 C1B N9B 145.0(15) . .
N1 C1B N9A 105.4(12) . .
N9 C1B N9A 73.0(12) . .
N9C N9A C1 77.5(15) . .
N9C N9A C6 82.2(15) . 8_455
C1 N9A C6 118.5(13) . 8_455
N9C N9A C6A 60.4(12) . 8_455
C1 N9A C6A 110.9(13) . 8_455
C1 N9A N9B 71.7(11) . .
C6 N9A N9B 73.9(10) 8_455 .
C6 N9A C1A 110.7(12) 8_455 .
C6A N9A C1A 97.5(11) 8_455 .
C1 N9A C6B 100.0(12) . 8_455
C1A N9A C6B 88.4(9) . 8_455
C6 N9A C1B 98.2(11) 8_455 .
C6A N9A C1B 86.0(10) 8_455 .
C6B N9A C1B 76.3(9) 8_455 .
C6A C6B N6 83(2) . .
C6A C6B N9 97(3) . 8_454
C6 C6B N9 123(2) . 8_454
N6 C6B N9 172.4(17) . 8_454
C6A C6B N9B 64(2) . 8_454
C6 C6B N9B 96.4(18) . 8_454
N6 C6B N9B 145.5(15) . 8_454
N6 C6B N9C 123.9(13) . 8_454
N6 C6B N9A 107.0(11) . 8_454
N9 C6B N9A 77.1(13) 8_454 8_454
C3 N7A C4 122.6(3) . 5_446
C5 N8C C2 108.6(7) . .
N6 Mn1 N1 178.00(14) . .
N6 Mn1 N3 93.16(12) . .
N1 Mn1 N3 88.83(11) . .
N6 Mn1 N4 89.04(12) . .
N1 Mn1 N4 88.96(11) . .
N3 Mn1 N4 177.53(11) . .
N6 Mn1 N2 90.26(12) . .
N1 Mn1 N2 89.55(12) . .
N3 Mn1 N2 91.42(10) . .
N4 Mn1 N2 89.68(10) . .
N6 Mn1 N5 91.09(13) . 6_456
N1 Mn1 N5 89.00(12) . 6_456
N3 Mn1 N5 91.05(10) . 6_456
N4 Mn1 N5 87.79(10) . 6_456
N2 Mn1 N5 177.11(11) . 6_456
C1 N1 Mn1 159.0(9) . .
C1A N1 Mn1 172.4(5) . .
C1B N1 Mn1 153.7(8) . .
C2 N2 Mn1 170.6(3) . .
C3 N3 Mn1 161.0(3) . .
C5 N5 Mn1 159.1(3) . 6_556
C4 N4 Mn1 172.8(3) . .
N3 C3 N7A 172.8(3) . .
N4 C4 N7A 173.1(3) . 5_456
N2 C2 N8A 170.9(4) . .
N2 C2 N8B 154.1(7) . .
N2 C2 N8C 155.2(6) . .
N5 C5 N8A 170.9(4) . .
N5 C5 N8C 153.1(6) . .
N5 C5 N8B 156.3(6) . .
C6 N6 Mn1 160.4(8) . .
C6B N6 Mn1 152.4(8) . .
C6A N6 Mn1 153.8(5) . .
C1A C1 N1 80(2) . .
C1B C1 N1 70.6(12) . .
C1A C1 N9A 98(3) . .
C1B C1 N9A 110.8(16) . .
N1 C1 N9A 172.0(15) . .
C1B C1 N9C 82.2(14) . .
N1 C1 N9C 143.8(15) . .
N1 C1 N9B 122.1(13) . .
N9A C1 N9B 56.5(9) . .
N1 C1 N9 110.0(13) . .
N9A C1 N9 71.7(11) . .
C6A C6 N6 93(2) . .
C6B C6 N6 75.5(15) . .
C6A C6 N9A 84(2) . 8_454
C6B C6 N9A 109.2(19) . 8_454
N6 C6 N9A 165.8(14) . 8_454
C6A C6 N9C 52.7(19) . 8_454
C6B C6 N9C 81.4(17) . 8_454
N6 C6 N9C 143.9(14) . 8_454
N6 C6 N9B 124.9(12) . 8_454
N6 C6 N9 110.7(13) . 8_454
N9A C6 N9 74.0(11) 8_454 8_454

loop_
_geom_bond_atom_site_label_1
_geom_bond_atom_site_label_2
_geom_bond_distance
_geom_bond_site_symmetry_2
N11 C10 1.516(7) .
N11 C10A 1.518(7) .
N10 C7 1.519(4) 2_665
C12 C11 1.607(13) .
C7 C8 1.507(6) .
C9 C8 1.514(7) .
C11 C10A 1.451(12) .
C10 C11A 1.497(11) .
N12 C13A 1.465(9) .
N12 C16B 1.497(8) .
N12 C16A 1.532(9) .
N12 C13 1.542(10) .
C18 C17 1.446(15) .
C17 C16A 1.509(13) .
C13 C14 1.487(15) .
C14 C15B 1.427(14) .
C14A C15 1.475(14) .
C14A C13A 1.538(14) .
C11A C12B 1.425(11) .
N8B C2 1.342(11) .
N8B C5 1.414(10) .
N8A C5 1.310(6) .
N8A C2 1.325(6) .
C17A C18B 1.444(15) .
C17A C16B 1.484(12) .
N9C C6A 1.266(10) 8_455
N9C C1 1.437(16) .
N9C C6 1.518(17) 8_455
N9C C1B 1.594(17) .
N9C C6B 1.605(17) 8_455
N9B C6A 1.307(11) 8_455
N9B C1B 1.389(16) .
N9B C6B 1.448(17) 8_455
N9B C1 1.670(17) .
N9 C6B 1.28(2) 8_455
N9 C1B 1.35(2) .
N9 C6A 1.44(2) 8_455
C6A N6 1.187(8) .
C6A N9C 1.266(10) 8_454
C6A N9B 1.307(11) 8_454
C6A N9 1.44(2) 8_454
C6A N9A 1.453(17) 8_454
C1B N1 1.189(15) .
N9A C1 1.38(2) .
N9A C6 1.41(2) 8_455
N9A C6A 1.453(17) 8_455
N9A C6B 1.83(2) 8_455
C6B N6 1.133(14) .
C6B N9 1.28(2) 8_454
C6B N9B 1.448(17) 8_454
C6B N9C 1.605(17) 8_454
N7A C3 1.284(4) .
N7A C4 1.294(4) 5_446
N8C C5 1.370(11) .
N8C C2 1.437(10) .
Mn1 N6 2.203(2) .
Mn1 N1 2.214(2) .
Mn1 N3 2.221(3) .
Mn1 N4 2.230(3) .
Mn1 N2 2.235(3) .
Mn1 N5 2.236(3) 6_456
N1 C1 1.125(14) .
N2 C2 1.134(4) .
N3 C3 1.138(4) .
N5 C5 1.137(4) .
N5 Mn1 2.236(3) 6_556
N4 C4 1.142(4) .
C4 N7A 1.294(4) 5_456
C6 N9A 1.41(2) 8_454
C6 N9C 1.518(17) 8_454
C6 N9B 1.729(17) 8_454
C6 N9 1.85(2) 8_454
